data_7713430
loop_
_publ_author_name
'Song, Li-Cheng'
'Zhang, Zhen-Qing'
'Liu, Bei-Bei'

_publ_section_title
;
 Structural and functional biomimetics of [Fe]-hydrogenase featuring a
 mono-, di- or tetrasubstituted pyridine ligand with a <i>fac</i>-C, N,
 and S ligation.
;
_journal_issue 27
_journal_name_full 'Dalton transactions (Cambridge, England : 2003)'
_journal_page_first 9215
_journal_page_last 9228
_journal_paper_doi 10.1039/d3dt01285a
_journal_volume 52
_journal_year 2023
_chemical_formula_moiety 'C15 H12 Fe I N O2 S'
_chemical_formula_sum 'C15 H12 Fe I N O2 S'
_chemical_formula_weight 453.07
_space_group_crystal_system monoclinic
_space_group_IT_number 14
_space_group_name_Hall '-P 2yn'
_space_group_name_H-M_alt 'P 1 21/n 1'
_atom_sites_solution_hydrogens geom
_atom_sites_solution_primary dual
_audit_creation_date 2018-12-11
_audit_creation_method
;
Olex2 1.2
(compiled 2018.05.29 svn.r3508 for OlexSys, GUI svn.r5506)
;
_audit_update_record
;
2023-06-02 deposited with the CCDC.	2023-06-23 downloaded from the CCDC.
;
_cell_angle_alpha 90
_cell_angle_beta 91.30(3)
_cell_angle_gamma 90
_cell_formula_units_Z 4
_cell_length_a 11.475(2)
_cell_length_b 11.290(2)
_cell_length_c 12.225(2)
_cell_measurement_reflns_used 4750
_cell_measurement_temperature 113.1500
_cell_measurement_theta_max 28.0026
_cell_measurement_theta_min 2.4072
_cell_volume 1583.4(5)
_computing_cell_refinement 'CrystalClear (Rigaku Inc., 2008)'
_computing_data_collection 'CrystalClear (Rigaku Inc., 2008)'
_computing_data_reduction 'CrystalClear (Rigaku Inc., 2008)'
_computing_molecular_graphics 'Olex2 (Dolomanov et al., 2009)'
_computing_publication_material 'Olex2 (Dolomanov et al., 2009)'
_computing_structure_refinement 'ShelXL (Sheldrick, 2015)'
_computing_structure_solution 'ShelXT (Sheldrick, 2015)'
_diffrn_ambient_temperature 113.1500
_diffrn_measured_fraction_theta_full 1.000
_diffrn_measured_fraction_theta_max 0.996
_diffrn_measurement_device_type 'Bruker P4'
_diffrn_measurement_method '\w scans'
_diffrn_radiation_monochromator graphite
_diffrn_radiation_type MoK\a
_diffrn_radiation_wavelength 0.71073
_diffrn_reflns_av_R_equivalents 0.0589
_diffrn_reflns_av_unetI/netI 0.0448
_diffrn_reflns_Laue_measured_fraction_full 1.000
_diffrn_reflns_Laue_measured_fraction_max 0.996
_diffrn_reflns_limit_h_max 15
_diffrn_reflns_limit_h_min -15
_diffrn_reflns_limit_k_max 14
_diffrn_reflns_limit_k_min -14
_diffrn_reflns_limit_l_max 16
_diffrn_reflns_limit_l_min -16
_diffrn_reflns_number 18264
_diffrn_reflns_point_group_measured_fraction_full 1.000
_diffrn_reflns_point_group_measured_fraction_max 0.996
_diffrn_reflns_theta_full 25.242
_diffrn_reflns_theta_max 27.883
_diffrn_reflns_theta_min 2.407
_exptl_absorpt_coefficient_mu 3.036
_exptl_absorpt_correction_type none
_exptl_crystal_colour 'clear light orange'
_exptl_crystal_colour_lustre clear
_exptl_crystal_colour_modifier light
_exptl_crystal_colour_primary orange
_exptl_crystal_density_diffrn 1.901
_exptl_crystal_description block
_exptl_crystal_F_000 880
_exptl_crystal_size_max 0.05
_exptl_crystal_size_mid 0.04
_exptl_crystal_size_min 0.03
_refine_diff_density_max 1.116
_refine_diff_density_min -1.440
_refine_diff_density_rms 0.140
_refine_ls_extinction_method none
_refine_ls_goodness_of_fit_ref 1.081
_refine_ls_hydrogen_treatment constr
_refine_ls_matrix_type full
_refine_ls_number_parameters 190
_refine_ls_number_reflns 3756
_refine_ls_number_restraints 0
_refine_ls_restrained_S_all 1.081
_refine_ls_R_factor_all 0.0549
_refine_ls_R_factor_gt 0.0448
_refine_ls_shift/su_max 0.000
_refine_ls_shift/su_mean 0.000
_refine_ls_structure_factor_coef Fsqd
_refine_ls_weighting_details 'w=1/[\s^2^(Fo^2^)+(0.0607P)^2^+0.1782P] where P=(Fo^2^+2Fc^2^)/3'
_refine_ls_weighting_scheme calc
_refine_ls_wR_factor_gt 0.1061
_refine_ls_wR_factor_ref 0.1136
_reflns_Friedel_coverage 0.000
_reflns_number_gt 3250
_reflns_number_total 3756
_reflns_threshold_expression 'I > 2\s(I)'
_cod_data_source_file d3dt01285a2.cif
_cod_data_source_block r20181210a
_cod_database_code 7713430
_shelx_shelxl_version_number 2018/3
_shelx_space_group_comment
;
The symmetry employed for this shelxl refinement is uniquely defined
by the following loop, which should always be used as a source of
symmetry information in preference to the above space-group names.
They are only intended as comments.
;
_shelx_estimated_absorpt_t_max 0.914
_shelx_estimated_absorpt_t_min 0.863
_olex2_refinement_description
;
1. Fixed Uiso
 At 1.2 times of:
  All C(H) groups, All C(H,H) groups
2.a Secondary CH2 refined with riding coordinates:
 C8(H8A,H8B), C15(H15A,H15B)
2.b Aromatic/amide H refined with riding coordinates:
 C3(H3), C4(H4), C5(H5), C6(H6), C10(H10), C11(H11), C12(H12), C13(H13)
;
_olex2_submission_special_instructions 'No special instructions were received'

loop_
_space_group_symop_operation_xyz
'x, y, z'
'-x+1/2, y+1/2, -z+1/2'
'-x, -y, -z'
'x-1/2, -y-1/2, z-1/2'

loop_
_atom_site_label
_atom_site_type_symbol
_atom_site_fract_x
_atom_site_fract_y
_atom_site_fract_z
_atom_site_U_iso_or_equiv
_atom_site_adp_type
_atom_site_occupancy
_atom_site_site_symmetry_order
_atom_site_calc_flag
_atom_site_refinement_flags_posn
_atom_site_refinement_flags_adp
_atom_site_refinement_flags_occupancy
_atom_site_disorder_assembly
_atom_site_disorder_group
I1 I 0.38174(3) 0.14123(3) 0.37977(2) 0.03213(12) Uani 1 1 d . . . . .
Fe1 Fe 0.56598(5) 0.23878(5) 0.27856(5) 0.02326(16) Uani 1 1 d . . . . .
S1 S 0.68771(10) 0.11569(10) 0.37332(9) 0.0273(2) Uani 1 1 d . . . . .
O1 O 0.5383(4) 0.0710(4) 0.1003(3) 0.0605(12) Uani 1 1 d . . . . .
O2 O 0.4075(3) 0.3958(3) 0.1666(3) 0.0396(8) Uani 1 1 d . . . . .
N1 N 0.6083(3) 0.3554(3) 0.4005(3) 0.0221(7) Uani 1 1 d . . . . .
C1 C 0.5465(5) 0.1335(4) 0.1695(4) 0.0384(12) Uani 1 1 d . . . . .
C2 C 0.4675(5) 0.3401(4) 0.2066(4) 0.0337(11) Uani 1 1 d . . . . .
C3 C 0.6004(4) 0.4748(4) 0.3874(4) 0.0268(9) Uani 1 1 d . . . . .
H3 H 0.564471 0.504792 0.322381 0.032 Uiso 1 1 calc R . . . .
C4 C 0.6427(4) 0.5547(4) 0.4651(4) 0.0307(10) Uani 1 1 d . . . . .
H4 H 0.635878 0.637537 0.453185 0.037 Uiso 1 1 calc R . . . .
C5 C 0.6945(4) 0.5118(4) 0.5593(4) 0.0359(11) Uani 1 1 d . . . . .
H5 H 0.724501 0.564697 0.613430 0.043 Uiso 1 1 calc R . . . .
C6 C 0.7024(4) 0.3918(5) 0.5744(4) 0.0320(10) Uani 1 1 d . . . . .
H6 H 0.737490 0.360927 0.639521 0.038 Uiso 1 1 calc R . . . .
C7 C 0.6592(3) 0.3156(4) 0.4943(3) 0.0232(8) Uani 1 1 d . . . . .
C8 C 0.6678(4) 0.1833(4) 0.5064(3) 0.0271(9) Uani 1 1 d . . . . .
H8A H 0.595838 0.152305 0.539147 0.033 Uiso 1 1 calc R . . . .
H8B H 0.734484 0.163082 0.555667 0.033 Uiso 1 1 calc R . . . .
C9 C 0.8250(4) 0.1793(4) 0.3378(4) 0.0288(10) Uani 1 1 d . . . . .
C10 C 0.9278(4) 0.1402(4) 0.3890(4) 0.0351(11) Uani 1 1 d . . . . .
H10 H 0.926240 0.078832 0.442184 0.042 Uiso 1 1 calc R . . . .
C11 C 1.0325(4) 0.1923(5) 0.3610(4) 0.0434(13) Uani 1 1 d . . . . .
H11 H 1.103580 0.167411 0.395098 0.052 Uiso 1 1 calc R . . . .
C12 C 1.0320(4) 0.2818(5) 0.2821(4) 0.0414(13) Uani 1 1 d . . . . .
H12 H 1.103063 0.319681 0.264359 0.050 Uiso 1 1 calc R . . . .
C13 C 0.9297(4) 0.3160(5) 0.2297(4) 0.0360(11) Uani 1 1 d . . . . .
H13 H 0.932019 0.374280 0.173745 0.043 Uiso 1 1 calc R . . . .
C14 C 0.8224(4) 0.2662(4) 0.2574(4) 0.0265(9) Uani 1 1 d . . . . .
C15 C 0.7093(4) 0.3044(4) 0.2014(4) 0.0282(9) Uani 1 1 d . . . . .
H15A H 0.708310 0.276524 0.124639 0.034 Uiso 1 1 calc R . . . .
H15B H 0.705292 0.392024 0.200464 0.034 Uiso 1 1 calc R . . . .

loop_
_atom_site_aniso_label
_atom_site_aniso_U_11
_atom_site_aniso_U_22
_atom_site_aniso_U_33
_atom_site_aniso_U_23
_atom_site_aniso_U_13
_atom_site_aniso_U_12
I1 0.02085(17) 0.0358(2) 0.0398(2) -0.00002(12) 0.00158(13) -0.00488(12)
Fe1 0.0167(3) 0.0271(3) 0.0259(3) -0.0024(2) -0.0006(2) -0.0012(2)
S1 0.0212(5) 0.0282(6) 0.0325(6) 0.0002(4) 0.0023(4) 0.0029(4)
O1 0.080(3) 0.057(3) 0.044(2) -0.021(2) -0.010(2) -0.004(2)
O2 0.0208(17) 0.049(2) 0.048(2) -0.0159(18) -0.0172(16) 0.0004(17)
N1 0.0150(16) 0.0261(19) 0.0253(17) -0.0005(14) 0.0022(13) 0.0001(14)
C1 0.036(3) 0.042(3) 0.037(3) 0.005(2) -0.001(2) 0.005(2)
C2 0.047(3) 0.032(3) 0.023(2) -0.0049(19) 0.002(2) -0.021(2)
C3 0.019(2) 0.029(2) 0.032(2) -0.0017(19) 0.0030(17) -0.0030(18)
C4 0.026(2) 0.027(2) 0.040(3) -0.0033(19) 0.0072(19) -0.0026(19)
C5 0.032(3) 0.040(3) 0.036(3) -0.017(2) 0.001(2) -0.010(2)
C6 0.022(2) 0.047(3) 0.027(2) 0.000(2) -0.0050(18) -0.002(2)
C7 0.0148(19) 0.028(2) 0.027(2) -0.0013(17) 0.0039(16) -0.0009(17)
C8 0.022(2) 0.035(2) 0.025(2) 0.0028(18) 0.0006(17) 0.0043(19)
C9 0.018(2) 0.036(2) 0.033(2) -0.009(2) 0.0030(17) 0.0046(19)
C10 0.021(2) 0.046(3) 0.038(3) -0.007(2) -0.0002(19) 0.010(2)
C11 0.022(2) 0.064(4) 0.044(3) -0.008(3) -0.001(2) 0.010(2)
C12 0.018(2) 0.060(3) 0.047(3) -0.015(3) 0.006(2) -0.005(2)
C13 0.027(2) 0.045(3) 0.037(3) -0.004(2) 0.007(2) 0.000(2)
C14 0.017(2) 0.032(2) 0.031(2) -0.0085(18) 0.0010(17) 0.0031(18)
C15 0.023(2) 0.032(2) 0.030(2) 0.0016(19) 0.0055(17) -0.0026(19)

loop_
_atom_type_symbol
_atom_type_description
_atom_type_scat_dispersion_real
_atom_type_scat_dispersion_imag
_atom_type_scat_source
C C 0.0033 0.0016 'International Tables Vol C Tables 4.2.6.8 and 6.1.1.4'
H H 0.0000 0.0000 'International Tables Vol C Tables 4.2.6.8 and 6.1.1.4'
Fe Fe 0.3463 0.8444 'International Tables Vol C Tables 4.2.6.8 and 6.1.1.4'
I I -0.4742 1.8119 'International Tables Vol C Tables 4.2.6.8 and 6.1.1.4'
N N 0.0061 0.0033 'International Tables Vol C Tables 4.2.6.8 and 6.1.1.4'
O O 0.0106 0.0060 'International Tables Vol C Tables 4.2.6.8 and 6.1.1.4'
S S 0.1246 0.1234 'International Tables Vol C Tables 4.2.6.8 and 6.1.1.4'

loop_
_geom_angle_atom_site_label_1
_geom_angle_atom_site_label_2
_geom_angle_atom_site_label_3
_geom_angle
_geom_angle_site_symmetry_1
_geom_angle_site_symmetry_3
_geom_angle_publ_flag
S1 Fe1 I1 89.75(4) . . ?
N1 Fe1 I1 95.95(10) . . ?
N1 Fe1 S1 83.60(10) . . ?
N1 Fe1 C15 85.59(16) . . ?
C1 Fe1 I1 89.12(18) . . ?
C1 Fe1 S1 92.21(17) . . ?
C1 Fe1 N1 173.4(2) . . ?
C1 Fe1 C2 89.5(2) . . ?
C1 Fe1 C15 89.2(2) . . ?
C2 Fe1 I1 89.65(15) . . ?
C2 Fe1 S1 178.17(15) . . ?
C2 Fe1 N1 94.75(17) . . ?
C2 Fe1 C15 92.6(2) . . ?
C15 Fe1 I1 177.13(13) . . ?
C15 Fe1 S1 88.02(13) . . ?
C8 S1 Fe1 96.38(15) . . ?
C9 S1 Fe1 99.51(16) . . ?
C9 S1 C8 100.2(2) . . ?
C3 N1 Fe1 122.6(3) . . ?
C7 N1 Fe1 119.8(3) . . ?
C7 N1 C3 117.1(4) . . ?
O1 C1 Fe1 177.0(5) . . ?
O2 C2 Fe1 177.2(5) . . ?
N1 C3 H3 118.6 . . ?
N1 C3 C4 122.8(4) . . ?
C4 C3 H3 118.6 . . ?
C3 C4 H4 120.6 . . ?
C5 C4 C3 118.9(4) . . ?
C5 C4 H4 120.6 . . ?
C4 C5 H5 120.4 . . ?
C6 C5 C4 119.2(4) . . ?
C6 C5 H5 120.4 . . ?
C5 C6 H6 120.1 . . ?
C5 C6 C7 119.8(4) . . ?
C7 C6 H6 120.1 . . ?
N1 C7 C6 122.3(4) . . ?
N1 C7 C8 116.0(4) . . ?
C6 C7 C8 121.7(4) . . ?
S1 C8 H8A 109.7 . . ?
S1 C8 H8B 109.7 . . ?
C7 C8 S1 109.8(3) . . ?
C7 C8 H8A 109.7 . . ?
C7 C8 H8B 109.7 . . ?
H8A C8 H8B 108.2 . . ?
C10 C9 S1 120.2(4) . . ?
C14 C9 S1 116.7(3) . . ?
C14 C9 C10 123.0(4) . . ?
C9 C10 H10 120.5 . . ?
C11 C10 C9 118.9(5) . . ?
C11 C10 H10 120.5 . . ?
C10 C11 H11 120.4 . . ?
C10 C11 C12 119.2(5) . . ?
C12 C11 H11 120.4 . . ?
C11 C12 H12 119.6 . . ?
C13 C12 C11 120.9(5) . . ?
C13 C12 H12 119.6 . . ?
C12 C13 H13 119.4 . . ?
C12 C13 C14 121.2(5) . . ?
C14 C13 H13 119.4 . . ?
C9 C14 C13 116.8(4) . . ?
C9 C14 C15 121.6(4) . . ?
C13 C14 C15 121.6(4) . . ?
Fe1 C15 H15A 109.2 . . ?
Fe1 C15 H15B 109.2 . . ?
C14 C15 Fe1 112.1(3) . . ?
C14 C15 H15A 109.2 . . ?
C14 C15 H15B 109.2 . . ?
H15A C15 H15B 107.9 . . ?

loop_
_geom_bond_atom_site_label_1
_geom_bond_atom_site_label_2
_geom_bond_distance
_geom_bond_site_symmetry_2
_geom_bond_publ_flag
I1 Fe1 2.7079(9) . ?
Fe1 S1 2.2696(13) . ?
Fe1 N1 2.039(3) . ?
Fe1 C1 1.796(6) . ?
Fe1 C2 1.820(6) . ?
Fe1 C15 2.053(4) . ?
S1 C8 1.816(4) . ?
S1 C9 1.793(5) . ?
O1 C1 1.105(6) . ?
O2 C2 1.046(6) . ?
N1 C3 1.360(5) . ?
N1 C7 1.352(5) . ?
C3 H3 0.9500 . ?
C3 C4 1.389(6) . ?
C4 H4 0.9500 . ?
C4 C5 1.372(7) . ?
C5 H5 0.9500 . ?
C5 C6 1.370(7) . ?
C6 H6 0.9500 . ?
C6 C7 1.387(6) . ?
C7 C8 1.504(6) . ?
C8 H8A 0.9900 . ?
C8 H8B 0.9900 . ?
C9 C10 1.395(7) . ?
C9 C14 1.389(7) . ?
C10 H10 0.9500 . ?
C10 C11 1.387(7) . ?
C11 H11 0.9500 . ?
C11 C12 1.397(8) . ?
C12 H12 0.9500 . ?
C12 C13 1.380(7) . ?
C13 H13 0.9500 . ?
C13 C14 1.402(6) . ?
C14 C15 1.517(6) . ?
C15 H15A 0.9900 . ?
C15 H15B 0.9900 . ?

loop_
_geom_torsion_atom_site_label_1
_geom_torsion_atom_site_label_2
_geom_torsion_atom_site_label_3
_geom_torsion_atom_site_label_4
_geom_torsion
_geom_torsion_site_symmetry_1
_geom_torsion_site_symmetry_2
_geom_torsion_site_symmetry_3
_geom_torsion_site_symmetry_4
_geom_torsion_publ_flag
Fe1 S1 C8 C7 -38.2(3) . . . . ?
Fe1 S1 C9 C10 172.2(4) . . . . ?
Fe1 S1 C9 C14 -8.6(4) . . . . ?
Fe1 N1 C3 C4 -171.7(3) . . . . ?
Fe1 N1 C7 C6 172.1(3) . . . . ?
Fe1 N1 C7 C8 -7.1(5) . . . . ?
S1 C9 C10 C11 -179.0(4) . . . . ?
S1 C9 C14 C13 180.0(3) . . . . ?
S1 C9 C14 C15 -0.7(6) . . . . ?
N1 C3 C4 C5 -0.1(7) . . . . ?
N1 C7 C8 S1 33.0(4) . . . . ?
C3 N1 C7 C6 -0.3(6) . . . . ?
C3 N1 C7 C8 -179.4(4) . . . . ?
C3 C4 C5 C6 -0.4(7) . . . . ?
C4 C5 C6 C7 0.5(7) . . . . ?
C5 C6 C7 N1 -0.2(7) . . . . ?
C5 C6 C7 C8 178.9(4) . . . . ?
C6 C7 C8 S1 -146.1(4) . . . . ?
C7 N1 C3 C4 0.5(6) . . . . ?
C8 S1 C9 C10 73.9(4) . . . . ?
C8 S1 C9 C14 -106.9(4) . . . . ?
C9 S1 C8 C7 62.7(3) . . . . ?
C9 C10 C11 C12 -0.3(7) . . . . ?
C9 C14 C15 Fe1 11.3(5) . . . . ?
C10 C9 C14 C13 -0.9(7) . . . . ?
C10 C9 C14 C15 178.4(4) . . . . ?
C10 C11 C12 C13 -2.1(8) . . . . ?
C11 C12 C13 C14 3.1(8) . . . . ?
C12 C13 C14 C9 -1.6(7) . . . . ?
C12 C13 C14 C15 179.1(4) . . . . ?
C13 C14 C15 Fe1 -169.5(4) . . . . ?
C14 C9 C10 C11 1.8(7) . . . . ?
